data_4501992
loop_
_publ_author_name
'Danylyuk, Oksana'
'Le\'sniewska, Barbara'
'Suwinska, Kinga'
'Matoussi, Nabila'
'Coleman, Anthony W.'

_publ_section_title
;
 Structural Diversity in the Crystalline Complexes
 ofpara-Sulfonato-calix[4]arene with Bipyridinium Derivatives
;
_journal_issue 10
_journal_name_full 'Crystal Growth &amp; Design'
_journal_page_first 4542
_journal_paper_doi 10.1021/cg100831c
_journal_volume 10
_journal_year 2010
_chemical_formula_moiety 'C28 H20 O16 S4 4-, 2(C10 H10 N2 2+), 7H2O'
_chemical_formula_sum 'C48 H54 N4 O23 S4'
_chemical_formula_weight 1183.23
_chemical_name_systematic
;
 ?
;
_space_group_IT_number 2
_symmetry_cell_setting triclinic
_symmetry_space_group_name_Hall '-P 1'
_symmetry_space_group_name_H-M 'P -1'
_atom_sites_solution_hydrogens geom
_atom_sites_solution_primary direct
_atom_sites_solution_secondary difmap
_audit_creation_method SHELXL-97
_cell_angle_alpha 106.506(1)
_cell_angle_beta 99.693(2)
_cell_angle_gamma 93.004(1)
_cell_formula_units_Z 2
_cell_length_a 9.8777(3)
_cell_length_b 12.9265(4)
_cell_length_c 20.7204(6)
_cell_measurement_reflns_used 7594
_cell_measurement_temperature 100(2)
_cell_measurement_theta_max 23.82
_cell_measurement_theta_min 2.75
_cell_volume 2486.32(13)
_computing_cell_refinement 'Denzo and Scalepak (Otwinowski & Minor, 1997)'
_computing_data_collection 'Collect data collection software (Nonius B.V., 1998)'
_computing_data_reduction 'Denzo and Scalepak (Otwinowski & Minor, 1997)'
_computing_structure_refinement 'SHELXL-97 (Sheldrick, 1997)'
_computing_structure_solution 'SHELXS-97 (Sheldrick, 1990)'
_diffrn_ambient_temperature 100(2)
_diffrn_detector_area_resol_mean 8.3
_diffrn_measured_fraction_theta_full 0.987
_diffrn_measured_fraction_theta_max 0.987
_diffrn_measurement_device_type KappaApexII
_diffrn_measurement_method '\f and \w scans'
_diffrn_radiation_monochromator graphite
_diffrn_radiation_source 'fine-focus sealed tube'
_diffrn_radiation_type MoK\a
_diffrn_radiation_wavelength 0.71073
_diffrn_reflns_av_R_equivalents 0.0316
_diffrn_reflns_av_sigmaI/netI 0.0394
_diffrn_reflns_limit_h_max 10
_diffrn_reflns_limit_h_min -11
_diffrn_reflns_limit_k_max 14
_diffrn_reflns_limit_k_min -14
_diffrn_reflns_limit_l_max 23
_diffrn_reflns_limit_l_min -23
_diffrn_reflns_number 14824
_diffrn_reflns_theta_full 24.31
_diffrn_reflns_theta_max 24.31
_diffrn_reflns_theta_min 2.81
_exptl_absorpt_coefficient_mu 0.285
_exptl_absorpt_correction_type none
_exptl_crystal_colour colourless
_exptl_crystal_density_diffrn 1.581
_exptl_crystal_density_method 'not measured'
_exptl_crystal_description plate
_exptl_crystal_F_000 1236
_exptl_crystal_size_max 0.45
_exptl_crystal_size_mid 0.15
_exptl_crystal_size_min 0.1
_refine_diff_density_max 0.409
_refine_diff_density_min -0.402
_refine_diff_density_rms 0.058
_refine_ls_extinction_coef 0.0016(2)
_refine_ls_extinction_expression Fc^*^=kFc[1+0.001xFc^2^\l^3^/sin(2\q)]^-1/4^
_refine_ls_extinction_method SHELXL
_refine_ls_goodness_of_fit_ref 1.036
_refine_ls_hydrogen_treatment mixed
_refine_ls_matrix_type full
_refine_ls_number_parameters 779
_refine_ls_number_reflns 7994
_refine_ls_number_restraints 0
_refine_ls_restrained_S_all 1.036
_refine_ls_R_factor_all 0.0529
_refine_ls_R_factor_gt 0.0411
_refine_ls_shift/su_max 0.000
_refine_ls_shift/su_mean 0.000
_refine_ls_structure_factor_coef Fsqd
_refine_ls_weighting_details 'calc w=1/[\s^2^(Fo^2^)+(0.0168P)^2^+4.1895P] where P=(Fo^2^+2Fc^2^)/3'
_refine_ls_weighting_scheme calc
_refine_ls_wR_factor_gt 0.0839
_refine_ls_wR_factor_ref 0.0882
_reflns_number_gt 6738
_reflns_number_total 8100
_reflns_threshold_expression >2\s(I)
_cod_data_source_file cg100831c_si_002.cif
_cod_data_source_block complex_1
_cod_depositor_comments
;
The following automatic conversions were performed:

'_symmetry_cell_setting' value 'Triclinic' changed to 'triclinic'
according to /home/saulius/struct/CIF-dictionaries/cif_core.dic
dictionary named 'cif_core.dic' version 2.4.2 from 2011-04-26.

Automatic conversion script
Id: cif_fix_values 1715 2011-07-08 13:25:40Z adriana 
;
_cod_original_cell_volume 2486.3(1)
_cod_database_code 4501992

loop_
_symmetry_equiv_pos_as_xyz
'x, y, z'
'-x, -y, -z'

loop_
_atom_site_label
_atom_site_type_symbol
_atom_site_fract_x
_atom_site_fract_y
_atom_site_fract_z
_atom_site_U_iso_or_equiv
_atom_site_adp_type
_atom_site_occupancy
_atom_site_symmetry_multiplicity
_atom_site_calc_flag
_atom_site_refinement_flags
S1 S 0.35727(6) 0.91610(5) 0.10660(3) 0.01462(15) Uani 1 1 d .
S2 S -0.08838(7) 0.44616(5) 0.11358(3) 0.01641(15) Uani 1 1 d .
S3 S 0.04114(7) 0.81701(5) 0.42312(3) 0.01649(15) Uani 1 1 d .
S4 S 0.32120(7) 1.35384(5) 0.37225(3) 0.01633(15) Uani 1 1 d .
O1 O -0.23337(17) 0.98790(15) 0.05829(9) 0.0144(4) Uani 1 1 d .
H1 H -0.253(3) 1.054(2) 0.0721(14) 0.022 Uiso 1 1 d .
O2 O -0.32402(18) 0.86023(14) 0.12787(9) 0.0158(4) Uani 1 1 d .
H2 H -0.310(3) 0.889(2) 0.1000(15) 0.024 Uiso 1 1 d .
O3 O -0.37642(18) 0.99991(15) 0.25960(9) 0.0157(4) Uani 1 1 d .
H3O H -0.433(3) 0.960(2) 0.2318(16) 0.024 Uiso 1 1 d .
O4 O -0.20584(18) 1.11127(14) 0.20585(9) 0.0172(4) Uani 1 1 d .
H4 H -0.262(3) 1.087(2) 0.2259(15) 0.026 Uiso 1 1 d .
O5 O 0.37757(18) 0.89314(16) 0.17226(9) 0.0234(4) Uani 1 1 d .
O6 O 0.43842(18) 1.01706(15) 0.11183(10) 0.0235(4) Uani 1 1 d .
O7 O 0.37761(18) 0.82515(14) 0.05057(9) 0.0197(4) Uani 1 1 d .
O8 O -0.1967(2) 0.35804(15) 0.07929(12) 0.0373(6) Uani 1 1 d .
O9 O 0.0303(2) 0.44646(16) 0.08151(10) 0.0278(5) Uani 1 1 d .
O10 O -0.04869(19) 0.45474(16) 0.18657(10) 0.0247(4) Uani 1 1 d .
O11 O 0.07543(19) 0.71754(15) 0.37790(9) 0.0234(4) Uani 1 1 d .
O12 O 0.15935(18) 0.90058(15) 0.45022(10) 0.0226(4) Uani 1 1 d .
O13 O -0.0251(2) 0.79839(16) 0.47703(9) 0.0247(4) Uani 1 1 d .
O14 O 0.33026(19) 1.45598(14) 0.35487(10) 0.0229(4) Uani 1 1 d .
O15 O 0.3174(2) 1.37171(16) 0.44389(9) 0.0273(5) Uani 1 1 d .
O16 O 0.42781(19) 1.28667(15) 0.34901(10) 0.0263(5) Uani 1 1 d .
C1 C -0.0946(2) 0.9779(2) 0.07043(12) 0.0123(5) Uani 1 1 d .
C2 C 0.0073(3) 1.0649(2) 0.10500(12) 0.0129(5) Uani 1 1 d .
C3 C 0.1447(3) 1.0434(2) 0.11298(12) 0.0132(5) Uani 1 1 d .
H3 H 0.2153 1.1014 0.1355 0.016 Uiso 1 1 calc R
C4 C 0.1810(3) 0.9388(2) 0.08869(13) 0.0142(5) Uani 1 1 d .
C5 C 0.0794(2) 0.8530(2) 0.05551(12) 0.0134(5) Uani 1 1 d .
H5 H 0.1044 0.7817 0.0388 0.016 Uiso 1 1 calc R
C6 C -0.0592(3) 0.8714(2) 0.04666(12) 0.0128(5) Uani 1 1 d .
C7 C -0.1707(3) 0.77670(19) 0.01452(12) 0.0132(5) Uani 1 1 d .
H7A H -0.1412 0.7247 -0.0244 0.016 Uiso 1 1 calc R
H7B H -0.2566 0.8036 -0.0036 0.016 Uiso 1 1 calc R
C8 C -0.2753(2) 0.76210(19) 0.11748(12) 0.0125(5) Uani 1 1 d .
C9 C -0.2002(2) 0.7181(2) 0.06610(12) 0.0129(5) Uani 1 1 d .
C10 C -0.1432(2) 0.6207(2) 0.06525(12) 0.0137(5) Uani 1 1 d .
H10 H -0.0899 0.5907 0.0317 0.016 Uiso 1 1 calc R
C11 C -0.1640(2) 0.5678(2) 0.11300(13) 0.0140(5) Uani 1 1 d .
C12 C -0.2450(3) 0.6091(2) 0.16131(13) 0.0141(5) Uani 1 1 d .
H12 H -0.2620 0.5705 0.1924 0.017 Uiso 1 1 calc R
C13 C -0.3009(2) 0.7061(2) 0.16429(12) 0.0125(5) Uani 1 1 d .
C14 C -0.3779(2) 0.7563(2) 0.22123(12) 0.0136(5) Uani 1 1 d .
H14A H -0.4163 0.6990 0.2382 0.016 Uiso 1 1 calc R
H14B H -0.4555 0.7922 0.2033 0.016 Uiso 1 1 calc R
C15 C -0.2786(2) 0.9518(2) 0.29313(12) 0.0136(5) Uani 1 1 d .
C16 C -0.2793(2) 0.8390(2) 0.27957(12) 0.0124(5) Uani 1 1 d .
C17 C -0.1794(3) 0.8004(2) 0.32020(12) 0.0139(5) Uani 1 1 d .
H17 H -0.1790 0.7244 0.3126 0.017 Uiso 1 1 calc R
C18 C -0.0802(2) 0.8713(2) 0.37167(12) 0.0133(5) Uani 1 1 d .
C19 C -0.0768(2) 0.9823(2) 0.38245(12) 0.0129(5) Uani 1 1 d .
H19 H -0.0070 1.0302 0.4167 0.015 Uiso 1 1 calc R
C20 C -0.1754(2) 1.0237(2) 0.34316(12) 0.0130(5) Uani 1 1 d .
C21 C -0.1677(3) 1.1460(2) 0.35497(13) 0.0147(5) Uani 1 1 d .
H21A H -0.1429 1.1834 0.4048 0.018 Uiso 1 1 calc R
H21B H -0.2599 1.1651 0.3380 0.018 Uiso 1 1 calc R
C22 C -0.0888(3) 1.1678(2) 0.24810(13) 0.0148(5) Uani 1 1 d .
C23 C -0.0624(3) 1.1867(2) 0.31926(13) 0.0142(5) Uani 1 1 d .
C24 C 0.0641(3) 1.24315(19) 0.35730(13) 0.0148(5) Uani 1 1 d .
H24 H 0.0845 1.2557 0.4055 0.018 Uiso 1 1 calc R
C25 C 0.1601(3) 1.2810(2) 0.32503(13) 0.0146(5) Uani 1 1 d .
C26 C 0.1311(3) 1.26235(19) 0.25429(13) 0.0155(5) Uani 1 1 d .
H26 H 0.1971 1.2884 0.2326 0.019 Uiso 1 1 calc R
C27 C 0.0073(3) 1.20630(19) 0.21511(13) 0.0135(5) Uani 1 1 d .
C28 C -0.0230(3) 1.18014(19) 0.13756(12) 0.0135(5) Uani 1 1 d .
H28A H 0.0349 1.2317 0.1236 0.016 Uiso 1 1 calc R
H28B H -0.1211 1.1879 0.1216 0.016 Uiso 1 1 calc R
N1G N 0.0348(2) 0.80245(19) 0.20734(12) 0.0201(5) Uani 1 1 d .
H1N H -0.035(3) 0.773(2) 0.1762(16) 0.024 Uiso 1 1 d .
N2G N 0.6120(2) 1.0549(2) 0.45646(12) 0.0245(6) Uani 1 1 d .
H2N H 0.685(3) 1.086(3) 0.4869(16) 0.029 Uiso 1 1 d .
N3G N -0.1892(2) 0.43361(19) 0.33245(12) 0.0225(5) Uani 1 1 d .
H3N H -0.235(3) 0.408(2) 0.2903(16) 0.027 Uiso 1 1 d .
N4G N 0.3489(2) 0.5039(2) 0.14041(13) 0.0299(6) Uani 1 1 d .
H4N H 0.308(3) 0.506(3) 0.1789(17) 0.036 Uiso 1 1 d .
C1G C 0.1708(3) 0.9617(2) 0.27529(13) 0.0194(6) Uani 1 1 d .
H1G H 0.1879 1.0386 0.2890 0.023 Uiso 1 1 calc R
C2G C 0.0580(3) 0.9102(2) 0.22621(13) 0.0182(6) Uani 1 1 d .
H2G H -0.0034 0.9512 0.2057 0.022 Uiso 1 1 calc R
C3G C 0.1171(3) 0.7407(2) 0.23462(15) 0.0251(6) Uani 1 1 d .
H3G H 0.0960 0.6641 0.2202 0.030 Uiso 1 1 calc R
C4G C 0.2324(3) 0.7885(2) 0.28357(14) 0.0217(6) Uani 1 1 d .
H4G H 0.2924 0.7450 0.3025 0.026 Uiso 1 1 calc R
C5G C 0.2610(3) 0.9009(2) 0.30533(12) 0.0143(5) Uani 1 1 d .
C6G C 0.3843(3) 0.9548(2) 0.35886(13) 0.0164(6) Uani 1 1 d .
C7G C 0.4055(3) 1.0668(2) 0.38614(16) 0.0294(7) Uani 1 1 d .
H7G H 0.3399 1.1099 0.3708 0.035 Uiso 1 1 calc R
C8G C 0.5202(3) 1.1163(3) 0.43512(16) 0.0318(7) Uani 1 1 d .
H8G H 0.5341 1.1931 0.4535 0.038 Uiso 1 1 calc R
C9G C 0.5965(3) 0.9468(2) 0.43188(14) 0.0233(6) Uani 1 1 d .
H9G H 0.6641 0.9060 0.4483 0.028 Uiso 1 1 calc R
C10G C 0.4832(3) 0.8943(2) 0.38307(14) 0.0211(6) Uani 1 1 d .
H10G H 0.4721 0.8174 0.3658 0.025 Uiso 1 1 calc R
C11G C -0.1777(3) 0.4373(2) 0.44741(15) 0.0251(6) Uani 1 1 d .
H11G H -0.2207 0.4218 0.4818 0.030 Uiso 1 1 calc R
C12G C -0.2490(3) 0.4115(2) 0.38133(14) 0.0253(6) Uani 1 1 d .
H12G H -0.3412 0.3778 0.3700 0.030 Uiso 1 1 calc R
C13G C -0.0605(3) 0.4822(2) 0.34678(15) 0.0251(6) Uani 1 1 d .
H13G H -0.0209 0.4982 0.3115 0.030 Uiso 1 1 calc R
C14G C 0.0146(3) 0.5093(2) 0.41238(14) 0.0237(6) Uani 1 1 d .
H14G H 0.1061 0.5438 0.4221 0.028 Uiso 1 1 calc R
C15G C -0.0412(3) 0.4868(2) 0.46455(13) 0.0182(6) Uani 1 1 d .
C16G C 0.4676(3) 0.5006(2) 0.02983(14) 0.0211(6) Uani 1 1 d .
C17G C 0.3327(3) 0.5829(3) 0.11157(16) 0.0358(8) Uani 1 1 d .
H17G H 0.2802 0.6399 0.1298 0.043 Uiso 1 1 calc R
C18G C 0.3900(3) 0.5837(2) 0.05626(15) 0.0305(7) Uani 1 1 d .
H18G H 0.3770 0.6406 0.0359 0.037 Uiso 1 1 calc R
C19G C 0.4214(3) 0.4220(3) 0.11614(18) 0.0359(8) Uani 1 1 d .
H19G H 0.4309 0.3659 0.1374 0.043 Uiso 1 1 calc R
C20G C 0.4823(3) 0.4182(3) 0.06086(17) 0.0322(7) Uani 1 1 d .
H20G H 0.5339 0.3599 0.0438 0.039 Uiso 1 1 calc R
O1W O 0.2181(2) 0.51610(17) 0.24271(11) 0.0291(5) Uani 1 1 d .
H1A H 0.136(4) 0.487(3) 0.2250(17) 0.035 Uiso 1 1 d .
H1B H 0.249(3) 0.493(3) 0.2775(17) 0.035 Uiso 1 1 d .
O2W O 0.3336(2) 0.68103(19) 0.44765(12) 0.0337(5) Uani 1 1 d .
H2A H 0.265(4) 0.696(3) 0.4224(18) 0.040 Uiso 1 1 d .
H2B H 0.359(3) 0.616(3) 0.4301(17) 0.040 Uiso 1 1 d .
O3W O 0.5379(3) 0.6075(2) 0.32262(14) 0.0534(8) Uani 1 1 d .
H3A H 0.495(4) 0.556(3) 0.328(2) 0.064 Uiso 1 1 d .
H3B H 0.584(4) 0.636(3) 0.361(2) 0.064 Uiso 1 1 d .
O4W O 0.6954(2) 0.7224(2) 0.45104(12) 0.0402(6) Uani 1 1 d .
H4A H 0.691(4) 0.694(3) 0.4828(19) 0.048 Uiso 1 1 d .
H4B H 0.787(4) 0.732(3) 0.4564(18) 0.048 Uiso 1 1 d .
O5W O 0.6780(2) 0.35974(17) 0.20502(11) 0.0260(5) Uani 1 1 d .
H5A H 0.720(3) 0.343(3) 0.1743(17) 0.031 Uiso 1 1 d .
H5B H 0.622(3) 0.308(3) 0.2009(16) 0.031 Uiso 1 1 d .
O6W O 0.6191(2) 0.15658(16) 0.07788(10) 0.0214(4) Uani 1 1 d .
H6A H 0.544(3) 0.117(2) 0.0765(15) 0.026 Uiso 1 1 d .
H6B H 0.614(3) 0.162(2) 0.0406(16) 0.026 Uiso 1 1 d .
O7W O 0.4600(2) 0.22394(18) 0.20865(12) 0.0337(5) Uani 1 1 d .
H7WA H 0.454(4) 0.230(3) 0.2499(19) 0.040 Uiso 1 1 d .
H7WB H 0.458(3) 0.154(3) 0.1884(18) 0.040 Uiso 1 1 d .

loop_
_atom_site_aniso_label
_atom_site_aniso_U_11
_atom_site_aniso_U_22
_atom_site_aniso_U_33
_atom_site_aniso_U_23
_atom_site_aniso_U_13
_atom_site_aniso_U_12
S1 0.0124(3) 0.0168(3) 0.0144(3) 0.0043(3) 0.0022(3) 0.0027(3)
S2 0.0175(3) 0.0132(3) 0.0176(3) 0.0043(3) 0.0008(3) 0.0036(3)
S3 0.0167(3) 0.0163(3) 0.0149(3) 0.0053(3) -0.0018(3) 0.0003(3)
S4 0.0168(3) 0.0164(3) 0.0152(3) 0.0059(3) 0.0009(3) -0.0029(3)
O1 0.0130(9) 0.0138(9) 0.0152(9) 0.0039(8) -0.0002(7) 0.0027(7)
O2 0.0164(9) 0.0137(10) 0.0198(10) 0.0064(8) 0.0066(8) 0.0054(7)
O3 0.0122(9) 0.0168(10) 0.0159(10) 0.0037(8) -0.0008(8) -0.0002(7)
O4 0.0154(10) 0.0200(10) 0.0148(9) 0.0048(8) 0.0011(8) -0.0031(8)
O5 0.0166(10) 0.0393(12) 0.0197(10) 0.0157(9) 0.0051(8) 0.0075(9)
O6 0.0169(10) 0.0187(10) 0.0350(11) 0.0083(9) 0.0059(9) -0.0016(8)
O7 0.0179(10) 0.0190(10) 0.0196(10) 0.0018(8) 0.0021(8) 0.0055(8)
O8 0.0297(12) 0.0106(10) 0.0575(15) 0.0028(10) -0.0171(11) -0.0002(9)
O9 0.0322(12) 0.0332(12) 0.0288(11) 0.0173(9) 0.0165(10) 0.0194(9)
O10 0.0269(11) 0.0323(11) 0.0223(10) 0.0160(9) 0.0081(9) 0.0135(9)
O11 0.0277(11) 0.0187(10) 0.0215(10) 0.0051(8) -0.0012(9) 0.0070(8)
O12 0.0161(10) 0.0212(10) 0.0264(11) 0.0078(8) -0.0065(8) -0.0033(8)
O13 0.0288(11) 0.0300(11) 0.0167(10) 0.0115(9) 0.0011(9) -0.0010(9)
O14 0.0245(10) 0.0158(10) 0.0253(11) 0.0072(8) -0.0031(9) -0.0061(8)
O15 0.0272(11) 0.0366(12) 0.0145(10) 0.0083(9) -0.0021(8) -0.0132(9)
O16 0.0167(10) 0.0250(11) 0.0347(12) 0.0075(9) 0.0014(9) 0.0011(8)
C1 0.0091(12) 0.0176(13) 0.0105(12) 0.0057(10) 0.0000(10) 0.0010(10)
C2 0.0161(13) 0.0148(13) 0.0107(12) 0.0070(10) 0.0046(10) 0.0030(10)
C3 0.0142(13) 0.0146(13) 0.0103(12) 0.0045(10) 0.0014(10) -0.0032(10)
C4 0.0128(13) 0.0182(14) 0.0136(13) 0.0067(11) 0.0037(11) 0.0038(11)
C5 0.0154(13) 0.0135(13) 0.0131(13) 0.0056(11) 0.0046(11) 0.0025(10)
C6 0.0168(13) 0.0147(13) 0.0081(12) 0.0057(10) 0.0021(10) -0.0002(10)
C7 0.0144(13) 0.0138(13) 0.0106(12) 0.0035(10) 0.0008(10) 0.0018(10)
C8 0.0121(12) 0.0104(13) 0.0125(13) 0.0016(10) -0.0012(10) 0.0001(10)
C9 0.0102(12) 0.0125(13) 0.0126(12) 0.0019(10) -0.0032(10) -0.0017(10)
C10 0.0112(12) 0.0132(13) 0.0123(13) -0.0008(10) -0.0009(10) -0.0020(10)
C11 0.0135(13) 0.0114(13) 0.0136(13) 0.0016(10) -0.0027(11) -0.0004(10)
C12 0.0153(13) 0.0115(13) 0.0136(13) 0.0034(10) -0.0003(11) -0.0039(10)
C13 0.0091(12) 0.0141(13) 0.0114(12) 0.0020(10) -0.0017(10) -0.0017(10)
C14 0.0107(12) 0.0143(13) 0.0146(13) 0.0033(11) 0.0012(10) -0.0005(10)
C15 0.0122(12) 0.0195(14) 0.0118(13) 0.0070(11) 0.0052(11) 0.0033(10)
C16 0.0113(12) 0.0144(13) 0.0108(12) 0.0019(10) 0.0047(10) -0.0023(10)
C17 0.0158(13) 0.0132(13) 0.0134(13) 0.0035(10) 0.0054(11) 0.0013(10)
C18 0.0128(12) 0.0174(14) 0.0107(12) 0.0062(11) 0.0025(10) -0.0001(10)
C19 0.0120(12) 0.0133(13) 0.0118(12) 0.0014(10) 0.0031(10) -0.0037(10)
C20 0.0125(12) 0.0151(13) 0.0109(12) 0.0023(10) 0.0046(10) -0.0011(10)
C21 0.0159(13) 0.0152(13) 0.0118(13) 0.0029(11) 0.0023(11) -0.0011(10)
C22 0.0149(13) 0.0112(13) 0.0183(14) 0.0044(11) 0.0027(11) 0.0037(10)
C23 0.0163(13) 0.0116(13) 0.0158(13) 0.0051(11) 0.0042(11) 0.0031(10)
C24 0.0183(13) 0.0112(13) 0.0134(13) 0.0017(10) 0.0017(11) 0.0030(10)
C25 0.0154(13) 0.0110(13) 0.0151(13) 0.0024(10) -0.0005(11) -0.0003(10)
C26 0.0179(13) 0.0097(13) 0.0202(14) 0.0060(11) 0.0046(11) 0.0005(10)
C27 0.0188(13) 0.0060(12) 0.0158(13) 0.0025(10) 0.0034(11) 0.0051(10)
C28 0.0157(13) 0.0116(13) 0.0145(13) 0.0056(10) 0.0032(11) 0.0013(10)
N1G 0.0150(12) 0.0235(13) 0.0184(12) 0.0062(10) -0.0045(10) -0.0040(10)
N2G 0.0146(12) 0.0401(16) 0.0161(12) 0.0073(11) 0.0009(10) -0.0093(11)
N3G 0.0271(14) 0.0191(13) 0.0189(12) 0.0051(10) -0.0015(11) 0.0025(10)
N4G 0.0190(13) 0.0398(16) 0.0290(14) 0.0135(13) -0.0035(11) -0.0052(11)
C1G 0.0200(14) 0.0192(14) 0.0183(14) 0.0046(12) 0.0035(12) 0.0026(11)
C2G 0.0182(14) 0.0222(15) 0.0149(13) 0.0073(11) 0.0013(11) 0.0043(11)
C3G 0.0269(16) 0.0173(14) 0.0268(16) 0.0056(12) -0.0030(13) -0.0023(12)
C4G 0.0215(15) 0.0201(15) 0.0238(15) 0.0107(12) -0.0015(12) 0.0021(12)
C5G 0.0137(13) 0.0187(14) 0.0107(12) 0.0039(11) 0.0048(10) -0.0014(11)
C6G 0.0143(13) 0.0217(14) 0.0139(13) 0.0062(11) 0.0042(11) -0.0010(11)
C7G 0.0261(16) 0.0238(16) 0.0343(17) 0.0124(14) -0.0105(14) -0.0029(13)
C8G 0.0305(17) 0.0272(17) 0.0328(18) 0.0101(14) -0.0062(14) -0.0072(14)
C9G 0.0145(14) 0.0371(18) 0.0188(14) 0.0089(13) 0.0034(12) 0.0033(12)
C10G 0.0172(14) 0.0262(15) 0.0192(14) 0.0057(12) 0.0036(12) 0.0030(12)
C11G 0.0219(15) 0.0284(16) 0.0252(16) 0.0078(13) 0.0066(13) -0.0008(12)
C12G 0.0194(15) 0.0271(16) 0.0259(16) 0.0053(13) 0.0003(13) -0.0010(12)
C13G 0.0272(16) 0.0249(16) 0.0252(16) 0.0110(13) 0.0046(13) 0.0020(13)
C14G 0.0237(15) 0.0222(15) 0.0264(16) 0.0098(13) 0.0046(13) -0.0007(12)
C15G 0.0200(14) 0.0118(13) 0.0224(14) 0.0035(11) 0.0046(12) 0.0042(11)
C16G 0.0126(13) 0.0192(15) 0.0257(15) 0.0072(12) -0.0109(11) -0.0069(11)
C17G 0.044(2) 0.0290(18) 0.0347(18) 0.0103(15) 0.0075(16) 0.0060(15)
C18G 0.0429(19) 0.0185(15) 0.0297(17) 0.0101(13) 0.0015(15) 0.0020(13)
C19G 0.0213(16) 0.047(2) 0.051(2) 0.0339(18) 0.0035(15) 0.0053(15)
C20G 0.0227(16) 0.0351(18) 0.048(2) 0.0266(16) 0.0068(15) 0.0065(13)
O1W 0.0278(12) 0.0304(12) 0.0299(12) 0.0162(10) -0.0029(10) -0.0028(10)
O2W 0.0232(12) 0.0270(12) 0.0428(14) 0.0007(10) -0.0001(10) 0.0053(10)
O3W 0.0564(18) 0.0649(19) 0.0399(15) 0.0295(14) -0.0021(13) -0.0260(14)
O4W 0.0290(12) 0.0594(16) 0.0404(14) 0.0331(13) 0.0008(11) -0.0055(11)
O5W 0.0301(12) 0.0251(12) 0.0218(11) 0.0075(9) 0.0030(9) -0.0026(9)
O6W 0.0224(11) 0.0232(11) 0.0210(11) 0.0097(9) 0.0052(9) 0.0011(8)
O7W 0.0349(13) 0.0249(12) 0.0375(13) -0.0006(11) 0.0152(11) -0.0032(10)

loop_
_atom_type_symbol
_atom_type_description
_atom_type_scat_dispersion_real
_atom_type_scat_dispersion_imag
_atom_type_scat_source
C C 0.0033 0.0016 'International Tables Vol C Tables 4.2.6.8 and 6.1.1.4'
H H 0.0000 0.0000 'International Tables Vol C Tables 4.2.6.8 and 6.1.1.4'
O O 0.0106 0.0060 'International Tables Vol C Tables 4.2.6.8 and 6.1.1.4'
S S 0.1246 0.1234 'International Tables Vol C Tables 4.2.6.8 and 6.1.1.4'
N N 0.0061 0.0033 'International Tables Vol C Tables 4.2.6.8 and 6.1.1.4'

loop_
_geom_angle_atom_site_label_1
_geom_angle_atom_site_label_2
_geom_angle_atom_site_label_3
_geom_angle
_geom_angle_site_symmetry_3
O7 S1 O5 113.02(11) .
O7 S1 O6 113.47(11) .
O5 S1 O6 110.98(12) .
O7 S1 C4 106.48(11) .
O5 S1 C4 105.80(11) .
O6 S1 C4 106.45(11) .
O9 S2 O8 115.79(13) .
O9 S2 O10 111.84(12) .
O8 S2 O10 110.91(13) .
O9 S2 C11 106.83(11) .
O8 S2 C11 106.17(12) .
O10 S2 C11 104.40(11) .
O11 S3 O13 112.87(12) .
O11 S3 O12 112.49(11) .
O13 S3 O12 112.25(11) .
O11 S3 C18 106.51(11) .
O13 S3 C18 106.99(11) .
O12 S3 C18 105.08(11) .
O15 S4 O16 113.47(12) .
O15 S4 O14 111.90(12) .
O16 S4 O14 111.53(11) .
O15 S4 C25 106.74(11) .
O16 S4 C25 106.41(11) .
O14 S4 C25 106.23(11) .
C1 O1 H1 113.9(19) .
C8 O2 H2 113(2) .
C15 O3 H3O 115(2) .
C22 O4 H4 115(2) .
O1 C1 C2 124.0(2) .
O1 C1 C6 114.9(2) .
C2 C1 C6 121.0(2) .
C3 C2 C1 118.0(2) .
C3 C2 C28 117.7(2) .
C1 C2 C28 124.2(2) .
C4 C3 C2 121.4(2) .
C4 C3 H3 119.3 .
C2 C3 H3 119.3 .
C5 C4 C3 120.1(2) .
C5 C4 S1 120.91(19) .
C3 C4 S1 118.77(19) .
C4 C5 C6 120.0(2) .
C4 C5 H5 120.0 .
C6 C5 H5 120.0 .
C5 C6 C1 119.3(2) .
C5 C6 C7 120.0(2) .
C1 C6 C7 120.6(2) .
C6 C7 C9 111.9(2) .
C6 C7 H7A 109.2 .
C9 C7 H7A 109.2 .
C6 C7 H7B 109.2 .
C9 C7 H7B 109.2 .
H7A C7 H7B 107.9 .
O2 C8 C9 124.1(2) .
O2 C8 C13 115.0(2) .
C9 C8 C13 120.8(2) .
C10 C9 C8 118.4(2) .
C10 C9 C7 119.3(2) .
C8 C9 C7 122.2(2) .
C11 C10 C9 120.6(2) .
C11 C10 H10 119.7 .
C9 C10 H10 119.7 .
C10 C11 C12 120.4(2) .
C10 C11 S2 120.81(19) .
C12 C11 S2 118.74(19) .
C13 C12 C11 120.4(2) .
C13 C12 H12 119.8 .
C11 C12 H12 119.8 .
C12 C13 C8 119.1(2) .
C12 C13 C14 120.3(2) .
C8 C13 C14 120.4(2) .
C13 C14 C16 109.43(19) .
C13 C14 H14A 109.8 .
C16 C14 H14A 109.8 .
C13 C14 H14B 109.8 .
C16 C14 H14B 109.8 .
H14A C14 H14B 108.2 .
O3 C15 C16 123.5(2) .
O3 C15 C20 115.3(2) .
C16 C15 C20 121.2(2) .
C17 C16 C15 117.9(2) .
C17 C16 C14 118.0(2) .
C15 C16 C14 124.1(2) .
C18 C17 C16 121.1(2) .
C18 C17 H17 119.4 .
C16 C17 H17 119.4 .
C19 C18 C17 120.4(2) .
C19 C18 S3 120.79(19) .
C17 C18 S3 118.83(19) .
C18 C19 C20 120.0(2) .
C18 C19 H19 120.0 .
C20 C19 H19 120.0 .
C19 C20 C15 119.2(2) .
C19 C20 C21 119.0(2) .
C15 C20 C21 121.8(2) .
C20 C21 C23 112.85(19) .
C20 C21 H21A 109.0 .
C23 C21 H21A 109.0 .
C20 C21 H21B 109.0 .
C23 C21 H21B 109.0 .
H21A C21 H21B 107.8 .
O4 C22 C23 123.6(2) .
O4 C22 C27 115.0(2) .
C23 C22 C27 121.4(2) .
C24 C23 C22 118.5(2) .
C24 C23 C21 120.3(2) .
C22 C23 C21 121.2(2) .
C25 C24 C23 120.6(2) .
C25 C24 H24 119.7 .
C23 C24 H24 119.7 .
C24 C25 C26 120.0(2) .
C24 C25 S4 121.46(19) .
C26 C25 S4 118.51(19) .
C27 C26 C25 120.9(2) .
C27 C26 H26 119.6 .
C25 C26 H26 119.6 .
C26 C27 C22 118.7(2) .
C26 C27 C28 121.6(2) .
C22 C27 C28 119.6(2) .
C27 C28 C2 109.8(2) .
C27 C28 H28A 109.7 .
C2 C28 H28A 109.7 .
C27 C28 H28B 109.7 .
C2 C28 H28B 109.7 .
H28A C28 H28B 108.2 .
C2G N1G C3G 122.8(2) .
C2G N1G H1N 117(2) .
C3G N1G H1N 120(2) .
C9G N2G C8G 122.4(3) .
C9G N2G H2N 118(2) .
C8G N2G H2N 119(2) .
C13G N3G C12G 121.4(3) .
C13G N3G H3N 121(2) .
C12G N3G H3N 117(2) .
C17G N4G C19G 121.2(3) .
C17G N4G H4N 119.1(19) .
C19G N4G H4N 119.7(19) .
C2G C1G C5G 119.9(2) .
C2G C1G H1G 120.0 .
C5G C1G H1G 120.0 .
N1G C2G C1G 119.7(2) .
N1G C2G H2G 120.2 .
C1G C2G H2G 120.2 .
N1G C3G C4G 119.8(3) .
N1G C3G H3G 120.1 .
C4G C3G H3G 120.1 .
C3G C4G C5G 119.7(3) .
C3G C4G H4G 120.1 .
C5G C4G H4G 120.1 .
C4G C5G C1G 118.1(2) .
C4G C5G C6G 120.8(2) .
C1G C5G C6G 121.0(2) .
C7G C6G C10G 117.6(3) .
C7G C6G C5G 121.1(2) .
C10G C6G C5G 121.2(2) .
C8G C7G C6G 121.0(3) .
C8G C7G H7G 119.5 .
C6G C7G H7G 119.5 .
N2G C8G C7G 119.1(3) .
N2G C8G H8G 120.5 .
C7G C8G H8G 120.5 .
N2G C9G C10G 120.3(3) .
N2G C9G H9G 119.8 .
C10G C9G H9G 119.8 .
C9G C10G C6G 119.6(3) .
C9G C10G H10G 120.2 .
C6G C10G H10G 120.2 .
C12G C11G C15G 120.2(3) .
C12G C11G H11G 119.9 .
C15G C11G H11G 119.9 .
N3G C12G C11G 120.3(3) .
N3G C12G H12G 119.9 .
C11G C12G H12G 119.9 .
N3G C13G C14G 120.1(3) .
N3G C13G H13G 120.0 .
C14G C13G H13G 120.0 .
C13G C14G C15G 120.9(3) .
C13G C14G H14G 119.6 .
C15G C14G H14G 119.6 .
C14G C15G C11G 117.1(3) .
C14G C15G C15G 121.2(3) 2_566
C11G C15G C15G 121.8(3) 2_566
C18G C16G C20G 118.2(3) .
C18G C16G C16G 120.9(3) 2_665
C20G C16G C16G 120.9(3) 2_665
N4G C17G C18G 121.2(3) .
N4G C17G H17G 119.4 .
C18G C17G H17G 119.4 .
C17G C18G C16G 119.5(3) .
C17G C18G H18G 120.3 .
C16G C18G H18G 120.3 .
N4G C19G C20G 120.6(3) .
N4G C19G H19G 119.7 .
C20G C19G H19G 119.7 .
C19G C20G C16G 119.4(3) .
C19G C20G H20G 120.3 .
C16G C20G H20G 120.3 .
H1A O1W H1B 109(3) .
H2A O2W H2B 113(3) .
H3A O3W H3B 102(4) .
H4A O4W H4B 98(3) .
H5A O5W H5B 108(3) .
H6A O6W H6B 105(3) .
H7WA O7W H7WB 106(3) .

loop_
_geom_bond_atom_site_label_1
_geom_bond_atom_site_label_2
_geom_bond_distance
_geom_bond_site_symmetry_2
S1 O7 1.4486(18) .
S1 O5 1.4571(19) .
S1 O6 1.4622(19) .
S1 C4 1.776(2) .
S2 O9 1.4422(19) .
S2 O8 1.450(2) .
S2 O10 1.4675(19) .
S2 C11 1.778(2) .
S3 O11 1.4539(19) .
S3 O13 1.4548(19) .
S3 O12 1.4657(19) .
S3 C18 1.774(3) .
S4 O15 1.4433(19) .
S4 O16 1.4573(19) .
S4 O14 1.4662(19) .
S4 C25 1.781(3) .
O1 C1 1.371(3) .
O1 H1 0.87(3) .
O2 C8 1.353(3) .
O2 H2 0.80(3) .
O3 C15 1.373(3) .
O3 H3O 0.78(3) .
O4 C22 1.358(3) .
O4 H4 0.85(3) .
C1 C2 1.405(4) .
C1 C6 1.408(3) .
C2 C3 1.392(3) .
C2 C28 1.518(3) .
C3 C4 1.390(3) .
C3 H3 0.9500 .
C4 C5 1.389(4) .
C5 C6 1.393(3) .
C5 H5 0.9500 .
C6 C7 1.518(3) .
C7 C9 1.530(3) .
C7 H7A 0.9900 .
C7 H7B 0.9900 .
C8 C9 1.405(3) .
C8 C13 1.411(3) .
C9 C10 1.402(3) .
C10 C11 1.388(4) .
C10 H10 0.9500 .
C11 C12 1.392(3) .
C12 C13 1.386(3) .
C12 H12 0.9500 .
C13 C14 1.520(3) .
C14 C16 1.520(3) .
C14 H14A 0.9900 .
C14 H14B 0.9900 .
C15 C16 1.404(3) .
C15 C20 1.405(4) .
C16 C17 1.393(4) .
C17 C18 1.391(4) .
C17 H17 0.9500 .
C18 C19 1.386(3) .
C19 C20 1.390(4) .
C19 H19 0.9500 .
C20 C21 1.525(3) .
C21 C23 1.526(3) .
C21 H21A 0.9900 .
C21 H21B 0.9900 .
C22 C23 1.401(4) .
C22 C27 1.407(3) .
C23 C24 1.400(4) .
C24 C25 1.392(4) .
C24 H24 0.9500 .
C25 C26 1.393(4) .
C26 C27 1.385(4) .
C26 H26 0.9500 .
C27 C28 1.518(3) .
C28 H28A 0.9900 .
C28 H28B 0.9900 .
N1G C2G 1.332(3) .
N1G C3G 1.337(4) .
N1G H1N 0.85(3) .
N2G C9G 1.336(4) .
N2G C8G 1.336(4) .
N2G H2N 0.87(3) .
N3G C13G 1.335(4) .
N3G C12G 1.344(4) .
N3G H3N 0.87(3) .
N4G C17G 1.325(4) .
N4G C19G 1.336(4) .
N4G H4N 0.95(3) .
C1G C2G 1.369(4) .
C1G C5G 1.402(4) .
C1G H1G 0.9500 .
C2G H2G 0.9500 .
C3G C4G 1.374(4) .
C3G H3G 0.9500 .
C4G C5G 1.391(4) .
C4G H4G 0.9500 .
C5G C6G 1.488(4) .
C6G C7G 1.387(4) .
C6G C10G 1.398(4) .
C7G C8G 1.375(4) .
C7G H7G 0.9500 .
C8G H8G 0.9500 .
C9G C10G 1.373(4) .
C9G H9G 0.9500 .
C10G H10G 0.9500 .
C11G C12G 1.369(4) .
C11G C15G 1.405(4) .
C11G H11G 0.9500 .
C12G H12G 0.9500 .
C13G C14G 1.373(4) .
C13G H13G 0.9500 .
C14G C15G 1.385(4) .
C14G H14G 0.9500 .
C15G C15G 1.490(5) 2_566
C16G C18G 1.392(4) .
C16G C20G 1.394(4) .
C16G C16G 1.481(6) 2_665
C17G C18G 1.364(4) .
C17G H17G 0.9500 .
C18G H18G 0.9500 .
C19G C20G 1.371(4) .
C19G H19G 0.9500 .
C20G H20G 0.9500 .
O1W H1A 0.85(3) .
O1W H1B 0.87(3) .
O2W H2A 0.85(4) .
O2W H2B 0.88(4) .
O3W H3A 0.81(4) .
O3W H3B 0.82(4) .
O4W H4A 0.85(4) .
O4W H4B 0.89(4) .
O5W H5A 0.80(3) .
O5W H5B 0.82(3) .
O6W H6A 0.87(3) .
O6W H6B 0.79(3) .
O7W H7WA 0.85(4) .
O7W H7WB 0.88(4) .

loop_
_geom_hbond_atom_site_label_D
_geom_hbond_atom_site_label_H
_geom_hbond_atom_site_label_A
_geom_hbond_distance_DH
_geom_hbond_distance_HA
_geom_hbond_distance_DA
_geom_hbond_angle_DHA
_geom_hbond_site_symmetry_A
O1 H1 O6W 0.87(3) 1.87(3) 2.660(3) 151(3) 1_465
O2 H2 O1 0.80(3) 1.92(3) 2.690(2) 161(3) .
O3 H3O O5 0.78(3) 2.05(3) 2.799(3) 161(3) 1_455
O4 H4 O3 0.85(3) 1.89(3) 2.728(3) 167(3) .
N2G H2N O12 0.87(3) 1.80(3) 2.633(3) 159(3) 2_676
N3G H3N O5W 0.87(3) 1.75(3) 2.622(3) 178(3) 1_455
N4G H4N O1W 0.95(3) 1.69(3) 2.634(3) 173(3) .
O1W H1A O10 0.85(3) 1.84(4) 2.674(3) 168(3) .
O1W H1B O14 0.87(3) 1.87(4) 2.735(3) 174(3) 1_545
O2W H2A O11 0.85(4) 2.01(4) 2.844(3) 166(3) .
O2W H2B O14 0.88(4) 2.18(4) 2.992(3) 153(3) 1_545
O3W H3A O14 0.81(4) 2.26(4) 3.045(3) 161(4) 1_545
O3W H3B O4W 0.82(4) 1.98(4) 2.797(4) 172(4) .
O4W H4A O15 0.85(4) 1.95(4) 2.796(3) 179(4) 2_676
O4W H4B O13 0.89(4) 1.93(4) 2.791(3) 162(3) 1_655
O5W H5A O8 0.80(3) 2.31(3) 3.062(3) 156(3) 1_655
O5W H5A O10 0.80(3) 2.57(3) 3.035(3) 118(3) 1_655
O5W H5B O7W 0.82(3) 1.94(3) 2.731(3) 161(3) .
O6W H6A O6 0.87(3) 1.99(3) 2.782(3) 151(3) 1_545
O6W H6B O7 0.79(3) 1.96(3) 2.743(3) 174(3) 2_665
O7W H7WA O16 0.85(4) 2.04(4) 2.866(3) 164(3) 1_545
O7W H7WB O6 0.88(4) 1.99(4) 2.823(3) 158(3) 1_545

loop_
_geom_torsion_atom_site_label_1
_geom_torsion_atom_site_label_2
_geom_torsion_atom_site_label_3
_geom_torsion_atom_site_label_4
_geom_torsion
_geom_torsion_site_symmetry_1
_geom_torsion_site_symmetry_4
O1 C1 C2 C3 -179.2(2) . .
C6 C1 C2 C3 2.2(3) . .
O1 C1 C2 C28 4.2(4) . .
C6 C1 C2 C28 -174.5(2) . .
C1 C2 C3 C4 -1.1(3) . .
C28 C2 C3 C4 175.8(2) . .
C2 C3 C4 C5 0.1(4) . .
C2 C3 C4 S1 -175.20(18) . .
O7 S1 C4 C5 33.8(2) . .
O5 S1 C4 C5 -86.7(2) . .
O6 S1 C4 C5 155.2(2) . .
O7 S1 C4 C3 -150.93(19) . .
O5 S1 C4 C3 88.6(2) . .
O6 S1 C4 C3 -29.6(2) . .
C3 C4 C5 C6 -0.2(4) . .
S1 C4 C5 C6 175.02(18) . .
C4 C5 C6 C1 1.2(3) . .
C4 C5 C6 C7 -176.1(2) . .
O1 C1 C6 C5 178.9(2) . .
C2 C1 C6 C5 -2.3(3) . .
O1 C1 C6 C7 -3.8(3) . .
C2 C1 C6 C7 175.0(2) . .
C5 C6 C7 C9 79.9(3) . .
C1 C6 C7 C9 -97.4(3) . .
O2 C8 C9 C10 173.4(2) . .
C13 C8 C9 C10 -4.2(4) . .
O2 C8 C9 C7 -2.4(4) . .
C13 C8 C9 C7 180.0(2) . .
C6 C7 C9 C10 -100.8(3) . .
C6 C7 C9 C8 75.0(3) . .
C8 C9 C10 C11 1.7(4) . .
C7 C9 C10 C11 177.7(2) . .
C9 C10 C11 C12 1.8(4) . .
C9 C10 C11 S2 -178.38(19) . .
O9 S2 C11 C10 23.9(2) . .
O8 S2 C11 C10 -100.2(2) . .
O10 S2 C11 C10 142.5(2) . .
O9 S2 C11 C12 -156.2(2) . .
O8 S2 C11 C12 79.6(2) . .
O10 S2 C11 C12 -37.6(2) . .
C10 C11 C12 C13 -2.9(4) . .
S2 C11 C12 C13 177.30(19) . .
C11 C12 C13 C8 0.4(4) . .
C11 C12 C13 C14 -174.2(2) . .
O2 C8 C13 C12 -174.7(2) . .
C9 C8 C13 C12 3.2(4) . .
O2 C8 C13 C14 -0.1(3) . .
C9 C8 C13 C14 177.8(2) . .
C12 C13 C14 C16 94.8(3) . .
C8 C13 C14 C16 -79.8(3) . .
O3 C15 C16 C17 -175.9(2) . .
C20 C15 C16 C17 3.9(3) . .
O3 C15 C16 C14 7.1(4) . .
C20 C15 C16 C14 -173.1(2) . .
C13 C14 C16 C17 -72.1(3) . .
C13 C14 C16 C15 104.8(3) . .
C15 C16 C17 C18 -1.3(3) . .
C14 C16 C17 C18 175.9(2) . .
C16 C17 C18 C19 -1.6(4) . .
C16 C17 C18 S3 178.26(18) . .
O11 S3 C18 C19 -142.51(19) . .
O13 S3 C18 C19 96.5(2) . .
O12 S3 C18 C19 -23.0(2) . .
O11 S3 C18 C17 37.6(2) . .
O13 S3 C18 C17 -83.3(2) . .
O12 S3 C18 C17 157.16(19) . .
C17 C18 C19 C20 2.0(3) . .
S3 C18 C19 C20 -177.87(18) . .
C18 C19 C20 C15 0.5(3) . .
C18 C19 C20 C21 -178.7(2) . .
O3 C15 C20 C19 176.3(2) . .
C16 C15 C20 C19 -3.5(3) . .
O3 C15 C20 C21 -4.5(3) . .
C16 C15 C20 C21 175.7(2) . .
C19 C20 C21 C23 80.7(3) . .
C15 C20 C21 C23 -98.6(3) . .
O4 C22 C23 C24 178.0(2) . .
C27 C22 C23 C24 -1.4(4) . .
O4 C22 C23 C21 -1.4(4) . .
C27 C22 C23 C21 179.2(2) . .
C20 C21 C23 C24 -105.4(3) . .
C20 C21 C23 C22 74.0(3) . .
C22 C23 C24 C25 1.0(4) . .
C21 C23 C24 C25 -179.6(2) . .
C23 C24 C25 C26 -0.3(4) . .
C23 C24 C25 S4 179.58(19) . .
O15 S4 C25 C24 -6.1(2) . .
O16 S4 C25 C24 115.4(2) . .
O14 S4 C25 C24 -125.7(2) . .
O15 S4 C25 C26 173.8(2) . .
O16 S4 C25 C26 -64.7(2) . .
O14 S4 C25 C26 54.2(2) . .
C24 C25 C26 C27 0.0(4) . .
S4 C25 C26 C27 -179.91(18) . .
C25 C26 C27 C22 -0.4(4) . .
C25 C26 C27 C28 -176.8(2) . .
O4 C22 C27 C26 -178.3(2) . .
C23 C22 C27 C26 1.1(4) . .
O4 C22 C27 C28 -1.8(3) . .
C23 C22 C27 C28 177.6(2) . .
C26 C27 C28 C2 97.6(3) . .
C22 C27 C28 C2 -78.8(3) . .
C3 C2 C28 C27 -69.1(3) . .
C1 C2 C28 C27 107.5(3) . .
C3G N1G C2G C1G 0.3(4) . .
C5G C1G C2G N1G 0.0(4) . .
C2G N1G C3G C4G -1.0(4) . .
N1G C3G C4G C5G 1.3(4) . .
C3G C4G C5G C1G -0.9(4) . .
C3G C4G C5G C6G 179.3(2) . .
C2G C1G C5G C4G 0.3(4) . .
C2G C1G C5G C6G -179.9(2) . .
C4G C5G C6G C7G -173.0(3) . .
C1G C5G C6G C7G 7.2(4) . .
C4G C5G C6G C10G 7.5(4) . .
C1G C5G C6G C10G -172.3(2) . .
C10G C6G C7G C8G 0.2(4) . .
C5G C6G C7G C8G -179.4(3) . .
C9G N2G C8G C7G 0.0(4) . .
C6G C7G C8G N2G 0.0(5) . .
C8G N2G C9G C10G -0.2(4) . .
N2G C9G C10G C6G 0.3(4) . .
C7G C6G C10G C9G -0.3(4) . .
C5G C6G C10G C9G 179.2(2) . .
C13G N3G C12G C11G -0.9(4) . .
C15G C11G C12G N3G -0.3(4) . .
C12G N3G C13G C14G 1.1(4) . .
N3G C13G C14G C15G 0.0(4) . .
C13G C14G C15G C11G -1.1(4) . .
C13G C14G C15G C15G 178.3(3) . 2_566
C12G C11G C15G C14G 1.2(4) . .
C12G C11G C15G C15G -178.2(3) . 2_566
C19G N4G C17G C18G -0.3(5) . .
N4G C17G C18G C16G -0.4(5) . .
C20G C16G C18G C17G 0.8(4) . .
C16G C16G C18G C17G -179.5(3) 2_665 .
C17G N4G C19G C20G 0.6(5) . .
N4G C19G C20G C16G -0.1(5) . .
C18G C16G C20G C19G -0.6(4) . .
C16G C16G C20G C19G 179.8(3) 2_665 .
